data_1544579
loop_
_publ_author_name
'Wang, An-ran'
'Wang, Cong'
'Li, Sheng-Li'

_publ_section_title
;
 (4'-Phenyl-2,2':6',2''-terpyridine-\k^3^<i>N</i>,<i>N</i>',<i>N</i>'')bis(thiocyanato-\k<i>N</i>)zinc(II)
 unknown solvate
;
_journal_issue 11
_journal_name_full IUCrData
_journal_page_first x161758
_journal_paper_doi 10.1107/S2414314616017582
_journal_volume 1
_journal_year 2016
_chemical_formula_iupac '[Zn (N C S)2 (C21 H15 N3)]'
_chemical_formula_moiety 'C23 H15 N5 S2 Zn'
_chemical_formula_sum 'C23 H15 N5 S2 Zn'
_chemical_formula_weight 490.89
_chemical_name_systematic
'(4'-Phenyl-2,2':6',2''-terpyridine-\k^3^<i>N</i>,<i>N</i>',<i>N</i>'')bis(thiocyanato-\k<i>N</i>)zinc(II) unknown solvate'
_space_group_crystal_system monoclinic
_space_group_IT_number 14
_space_group_name_Hall '-P 2yn'
_space_group_name_H-M_alt 'P 1 21/n 1'
_symmetry_space_group_name_Hall '-P 2yn'
_symmetry_space_group_name_H-M 'P 1 21/n 1'
_atom_sites_solution_hydrogens geom
_atom_sites_solution_primary direct
_atom_sites_solution_secondary difmap
_audit_creation_method SHELXL-97
_cell_angle_alpha 90.00
_cell_angle_beta 98.217(5)
_cell_angle_gamma 90.00
_cell_formula_units_Z 12
_cell_length_a 11.518(5)
_cell_length_b 25.095(5)
_cell_length_c 23.137(5)
_cell_measurement_reflns_used 2976
_cell_measurement_temperature 298(2)
_cell_measurement_theta_max 17.85
_cell_measurement_theta_min 2.26
_cell_volume 6619(3)
_computing_cell_refinement
;
SAINT (Bruker, 2007)
;
_computing_data_collection
;
SMART (Bruker, 2007)
;
_computing_data_reduction
;
SAINT (Bruker, 2007)
;
_computing_molecular_graphics
;
DIAMOND (Brandenburg, 2006) and PLATON (Spek, 2009)
;
_computing_publication_material
;
SHELXL97 (Sheldrick, 2008) and PLATON (Spek, 2009)
;
_computing_structure_refinement
;
SHELXL97 (Sheldrick, 2008)
;
_computing_structure_solution
;
SHELXS97 (Sheldrick, 2008)
;
_diffrn_ambient_temperature 298(2)
_diffrn_measured_fraction_theta_full 0.997
_diffrn_measured_fraction_theta_max 0.997
_diffrn_measurement_device_type 'Bruker SMART APEX CCD'
_diffrn_measurement_method 'phi and omega scans'
_diffrn_radiation_monochromator graphite
_diffrn_radiation_source 'fine-focus sealed tube'
_diffrn_radiation_type MoK\a
_diffrn_radiation_wavelength 0.71069
_diffrn_reflns_av_R_equivalents 0.1268
_diffrn_reflns_av_sigmaI/netI 0.1383
_diffrn_reflns_limit_h_max 13
_diffrn_reflns_limit_h_min -13
_diffrn_reflns_limit_k_max 27
_diffrn_reflns_limit_k_min -30
_diffrn_reflns_limit_l_max 27
_diffrn_reflns_limit_l_min -27
_diffrn_reflns_number 47455
_diffrn_reflns_theta_full 25.25
_diffrn_reflns_theta_max 25.25
_diffrn_reflns_theta_min 1.78
_exptl_absorpt_coefficient_mu 1.323
_exptl_absorpt_correction_T_max 0.7778
_exptl_absorpt_correction_T_min 0.6924
_exptl_absorpt_correction_type multi-scan
_exptl_absorpt_process_details
;
(SADABS; Bruker, 2007)
;
_exptl_crystal_colour colourless
_exptl_crystal_density_diffrn 1.478
_exptl_crystal_density_method 'not measured'
_exptl_crystal_description block
_exptl_crystal_F_000 3000
_exptl_crystal_size_max 0.30
_exptl_crystal_size_mid 0.20
_exptl_crystal_size_min 0.20
_platon_squeeze_details
;
Total Potential Solvent Area Vol     60.9 Ang^3^
  per Unit Cell Vol   6619.0 Ang^3^ [ 0.9%]
Total Potential Solvent Accessible Void Vol(SOLV-Map Value) 61 \%A^3^
N: Electron Count Voids / Cell =     12
;
_refine_diff_density_max 0.779
_refine_diff_density_min -0.527
_refine_ls_extinction_method none
_refine_ls_goodness_of_fit_ref 0.980
_refine_ls_hydrogen_treatment constr
_refine_ls_matrix_type full
_refine_ls_number_parameters 838
_refine_ls_number_reflns 11948
_refine_ls_number_restraints 0
_refine_ls_restrained_S_all 0.980
_refine_ls_R_factor_all 0.1614
_refine_ls_R_factor_gt 0.0797
_refine_ls_shift/su_max 0.001
_refine_ls_shift/su_mean 0.000
_refine_ls_structure_factor_coef Fsqd
_refine_ls_weighting_details 'calc w=1/[\s^2^(Fo^2^)+(0.0930P)^2^+0.0000P] where P=(Fo^2^+2Fc^2^)/3'
_refine_ls_weighting_scheme calc
_refine_ls_wR_factor_gt 0.1821
_refine_ls_wR_factor_ref 0.2133
_reflns_number_gt 5625
_reflns_number_total 11948
_reflns_threshold_expression >2sigma(I)
_cod_data_source_file su4075sup1.cif
_cod_data_source_block I
_cod_database_code 1544579

loop_
_symmetry_equiv_pos_as_xyz
'x, y, z'
'-x+1/2, y+1/2, -z+1/2'
'-x, -y, -z'
'x-1/2, -y-1/2, z-1/2'

loop_
_atom_site_type_symbol
_atom_site_label
_atom_site_fract_x
_atom_site_fract_y
_atom_site_fract_z
_atom_site_U_iso_or_equiv
_atom_site_adp_type
_atom_site_calc_flag
_atom_site_refinement_flags
_atom_site_occupancy
_atom_site_symmetry_multiplicity
Zn Zn1 0.40821(8) 0.09997(4) 0.08583(3) 0.0588(3) Uani d . 1 1
S S1 0.0197(3) 0.09060(15) 0.01774(13) 0.1266(13) Uani d . 1 1
S S2 0.7367(2) 0.15375(12) 0.00189(12) 0.1003(9) Uani d . 1 1
N N1 0.3470(6) 0.1807(2) 0.1066(3) 0.0576(17) Uani d . 1 1
N N2 0.4488(5) 0.1072(2) 0.1756(2) 0.0443(14) Uani d . 1 1
N N3 0.4745(6) 0.0217(2) 0.1153(2) 0.0563(17) Uani d . 1 1
N N10 0.2607(7) 0.0800(3) 0.0387(3) 0.079(2) Uani d . 1 1
N N11 0.5373(7) 0.1201(3) 0.0425(3) 0.071(2) Uani d . 1 1
C C1 0.5630(8) 0.1283(4) 0.4818(4) 0.078(3) Uani d . 1 1
H H1 0.5720 0.1308 0.5223 0.094 Uiso calc R 1 1
C C2 0.5519(8) 0.1729(4) 0.4485(3) 0.078(3) Uani d . 1 1
H H2 0.5568 0.2062 0.4663 0.094 Uiso calc R 1 1
C C3 0.5332(7) 0.1694(3) 0.3882(3) 0.062(2) Uani d . 1 1
H H3 0.5259 0.2004 0.3660 0.075 Uiso calc R 1 1
C C4 0.5254(6) 0.1205(3) 0.3605(3) 0.0479(18) Uani d . 1 1
C C5 0.5406(7) 0.0750(3) 0.3955(3) 0.065(2) Uani d . 1 1
H H5 0.5370 0.0416 0.3781 0.078 Uiso calc R 1 1
C C6 0.5609(9) 0.0792(4) 0.4552(4) 0.084(3) Uani d . 1 1
H H6 0.5732 0.0486 0.4779 0.101 Uiso calc R 1 1
C C7 0.5002(6) 0.1160(3) 0.2963(3) 0.0422(17) Uani d . 1 1
C C8 0.4496(6) 0.1578(3) 0.2620(3) 0.0464(18) Uani d . 1 1
H H8 0.4319 0.1894 0.2798 0.056 Uiso calc R 1 1
C C9 0.4256(6) 0.1530(3) 0.2026(3) 0.0439(17) Uani d . 1 1
C C10 0.4990(6) 0.0661(3) 0.2068(3) 0.0417(17) Uani d . 1 1
C C11 0.5248(6) 0.0697(3) 0.2672(3) 0.0476(18) Uani d . 1 1
H H11 0.5589 0.0409 0.2884 0.057 Uiso calc R 1 1
C C12 0.3702(6) 0.1956(3) 0.1630(3) 0.0487(19) Uani d . 1 1
C C13 0.3427(8) 0.2456(3) 0.1806(4) 0.070(2) Uani d . 1 1
H H13 0.3585 0.2549 0.2199 0.084 Uiso calc R 1 1
C C14 0.2918(8) 0.2821(3) 0.1406(4) 0.073(3) Uani d . 1 1
H H14 0.2731 0.3162 0.1522 0.088 Uiso calc R 1 1
C C15 0.2694(8) 0.2672(4) 0.0836(4) 0.083(3) Uani d . 1 1
H H15 0.2348 0.2911 0.0556 0.100 Uiso calc R 1 1
C C16 0.2983(8) 0.2162(4) 0.0672(4) 0.077(3) Uani d . 1 1
H H16 0.2835 0.2066 0.0281 0.092 Uiso calc R 1 1
C C17 0.5169(6) 0.0180(3) 0.1716(3) 0.0491(19) Uani d . 1 1
C C18 0.5750(7) -0.0266(3) 0.1945(3) 0.060(2) Uani d . 1 1
H H18 0.6055 -0.0280 0.2339 0.072 Uiso calc R 1 1
C C19 0.5875(8) -0.0690(3) 0.1588(4) 0.074(2) Uani d . 1 1
H H19 0.6261 -0.0997 0.1735 0.089 Uiso calc R 1 1
C C20 0.5416(8) -0.0652(4) 0.1007(4) 0.076(3) Uani d . 1 1
H H20 0.5482 -0.0933 0.0752 0.091 Uiso calc R 1 1
C C21 0.4867(8) -0.0196(4) 0.0815(3) 0.075(3) Uani d . 1 1
H H21 0.4559 -0.0172 0.0422 0.090 Uiso calc R 1 1
C C69 0.1643(10) 0.0857(4) 0.0302(3) 0.076(3) Uani d . 1 1
C C70 0.6193(7) 0.1331(3) 0.0252(3) 0.056(2) Uani d . 1 1
Zn Zn2 0.62013(8) 0.26836(4) 0.81912(4) 0.0645(3) Uani d . 1 1
S S3 0.3027(2) 0.19842(10) 0.90059(10) 0.0783(7) Uani d . 1 1
S S4 0.9905(2) 0.18933(11) 0.83004(16) 0.1121(10) Uani d . 1 1
N N4 0.5505(6) 0.2600(2) 0.7256(3) 0.0597(17) Uani d . 1 1
N N5 0.6317(5) 0.3445(2) 0.7843(3) 0.0493(15) Uani d . 1 1
N N6 0.6784(6) 0.3198(3) 0.8944(3) 0.0694(19) Uani d . 1 1
N N12 0.4919(6) 0.2319(3) 0.8506(3) 0.075(2) Uani d . 1 1
N N13 0.7654(7) 0.2278(3) 0.8221(3) 0.074(2) Uani d . 1 1
C C22 0.7660(9) 0.5882(3) 0.6572(5) 0.083(3) Uani d . 1 1
H H22 0.7842 0.6202 0.6405 0.099 Uiso calc R 1 1
C C23 0.7027(9) 0.5510(4) 0.6247(4) 0.082(3) Uani d . 1 1
H H23 0.6764 0.5573 0.5854 0.098 Uiso calc R 1 1
C C24 0.6767(8) 0.5028(3) 0.6504(4) 0.072(3) Uani d . 1 1
H H24 0.6345 0.4770 0.6274 0.087 Uiso calc R 1 1
C C25 0.7115(6) 0.4924(3) 0.7086(3) 0.0504(19) Uani d . 1 1
C C26 0.7760(8) 0.5309(3) 0.7400(4) 0.075(3) Uani d . 1 1
H H26 0.8025 0.5251 0.7793 0.089 Uiso calc R 1 1
C C27 0.8031(10) 0.5786(4) 0.7144(5) 0.094(3) Uani d . 1 1
H H27 0.8471 0.6042 0.7369 0.112 Uiso calc R 1 1
C C28 0.6848(6) 0.4406(3) 0.7344(3) 0.0452(18) Uani d . 1 1
C C29 0.6335(7) 0.3986(3) 0.7014(3) 0.055(2) Uani d . 1 1
H H29 0.6158 0.4023 0.6611 0.066 Uiso calc R 1 1
C C30 0.6085(6) 0.3518(3) 0.7268(3) 0.0481(18) Uani d . 1 1
C C31 0.7037(6) 0.4328(3) 0.7951(3) 0.054(2) Uani d . 1 1
H H31 0.7318 0.4606 0.8198 0.065 Uiso calc R 1 1
C C32 0.6803(6) 0.3834(3) 0.8181(3) 0.0485(18) Uani d . 1 1
C C33 0.7007(7) 0.3705(3) 0.8812(3) 0.054(2) Uani d . 1 1
C C34 0.7416(7) 0.4059(4) 0.9239(4) 0.072(2) Uani d . 1 1
H H34 0.7564 0.4409 0.9140 0.087 Uiso calc R 1 1
C C35 0.7615(9) 0.3903(5) 0.9823(4) 0.096(3) Uani d . 1 1
H H35 0.7908 0.4140 1.0117 0.115 Uiso calc R 1 1
C C36 0.7362(9) 0.3395(6) 0.9942(4) 0.101(4) Uani d . 1 1
H H36 0.7445 0.3280 1.0327 0.122 Uiso calc R 1 1
C C37 0.6981(8) 0.3044(4) 0.9498(4) 0.084(3) Uani d . 1 1
H H37 0.6858 0.2689 0.9588 0.101 Uiso calc R 1 1
C C38 0.5532(7) 0.3049(3) 0.6939(4) 0.058(2) Uani d . 1 1
C C39 0.5141(7) 0.3051(3) 0.6352(4) 0.063(2) Uani d . 1 1
H H39 0.5200 0.3361 0.6137 0.075 Uiso calc R 1 1
C C40 0.4666(8) 0.2605(4) 0.6077(4) 0.079(3) Uani d . 1 1
H H40 0.4373 0.2609 0.5681 0.095 Uiso calc R 1 1
C C41 0.4633(8) 0.2149(4) 0.6404(4) 0.078(3) Uani d . 1 1
H H41 0.4344 0.1833 0.6228 0.093 Uiso calc R 1 1
C C43 0.5028(8) 0.2164(3) 0.6988(4) 0.073(3) Uani d . 1 1
H H43 0.4963 0.1858 0.7208 0.088 Uiso calc R 1 1
C C65 0.8564(9) 0.2108(3) 0.8268(4) 0.065(2) Uani d . 1 1
C C66 0.4157(7) 0.2176(3) 0.8730(3) 0.055(2) Uani d . 1 1
Zn Zn3 0.39549(8) 0.48965(3) 0.81136(4) 0.0524(3) Uani d . 1 1
S S5 0.7473(2) 0.56688(12) 0.89780(12) 0.0956(9) Uani d . 1 1
S S6 0.0596(2) 0.57143(10) 0.86627(12) 0.0856(8) Uani d . 1 1
N N7 0.3859(5) 0.5012(2) 0.7189(3) 0.0544(16) Uani d . 1 1
N N8 0.3436(4) 0.4158(2) 0.7753(2) 0.0397(13) Uani d . 1 1
N N9 0.4070(6) 0.4335(2) 0.8843(2) 0.0596(17) Uani d . 1 1
N N14 0.5383(6) 0.5294(3) 0.8402(3) 0.071(2) Uani d . 1 1
N N15 0.2609(6) 0.5312(3) 0.8320(3) 0.0655(19) Uani d . 1 1
C C44 0.1194(9) 0.1752(3) 0.6482(4) 0.083(3) Uani d . 1 1
H H44 0.0901 0.1435 0.6312 0.099 Uiso calc R 1 1
C C45 0.1755(10) 0.1755(4) 0.7046(4) 0.096(3) Uani d . 1 1
H H45 0.1864 0.1439 0.7256 0.116 Uiso calc R 1 1
C C46 0.2160(8) 0.2231(3) 0.7302(3) 0.074(3) Uani d . 1 1
H H46 0.2521 0.2231 0.7688 0.089 Uiso calc R 1 1
C C47 0.2041(6) 0.2703(3) 0.6997(3) 0.0487(18) Uani d . 1 1
C C48 0.1500(7) 0.2686(3) 0.6430(3) 0.055(2) Uani d . 1 1
H H48 0.1422 0.2998 0.6212 0.066 Uiso calc R 1 1
C C49 0.1067(8) 0.2214(3) 0.6174(4) 0.069(2) Uani d . 1 1
H H49 0.0689 0.2214 0.5791 0.082 Uiso calc R 1 1
C C50 0.2509(6) 0.3211(3) 0.7260(3) 0.0415(17) Uani d . 1 1
C C51 0.2798(6) 0.3269(3) 0.7869(3) 0.0464(18) Uani d . 1 1
H H51 0.2671 0.2989 0.8115 0.056 Uiso calc R 1 1
C C52 0.3269(6) 0.3739(3) 0.8098(3) 0.0464(18) Uani d . 1 1
C C53 0.2717(6) 0.3646(3) 0.6920(3) 0.0442(18) Uani d . 1 1
H H53 0.2550 0.3621 0.6516 0.053 Uiso calc R 1 1
C C54 0.3166(6) 0.4117(3) 0.7169(3) 0.0444(17) Uani d . 1 1
C C55 0.3415(6) 0.4608(3) 0.6844(3) 0.0460(18) Uani d . 1 1
C C56 0.3223(7) 0.4638(3) 0.6243(3) 0.066(2) Uani d . 1 1
H H56 0.2926 0.4347 0.6020 0.079 Uiso calc R 1 1
C C57 0.3476(9) 0.5101(4) 0.5983(4) 0.086(3) Uani d . 1 1
H H57 0.3346 0.5132 0.5578 0.104 Uiso calc R 1 1
C C58 0.3927(9) 0.5528(4) 0.6324(4) 0.080(3) Uani d . 1 1
H H58 0.4110 0.5846 0.6152 0.095 Uiso calc R 1 1
C C59 0.4099(7) 0.5470(3) 0.6918(4) 0.062(2) Uani d . 1 1
H H59 0.4393 0.5758 0.7146 0.074 Uiso calc R 1 1
C C60 0.3616(6) 0.3851(3) 0.8729(3) 0.0449(18) Uani d . 1 1
C C61 0.3562(7) 0.3476(3) 0.9159(3) 0.059(2) Uani d . 1 1
H H61 0.3262 0.3137 0.9066 0.071 Uiso calc R 1 1
C C62 0.3959(8) 0.3611(4) 0.9726(3) 0.074(3) Uani d . 1 1
H H62 0.3913 0.3364 1.0022 0.088 Uiso calc R 1 1
C C63 0.4422(9) 0.4104(4) 0.9863(4) 0.086(3) Uani d . 1 1
H H63 0.4708 0.4200 1.0245 0.103 Uiso calc R 1 1
C C64 0.4443(8) 0.4451(4) 0.9403(4) 0.081(3) Uani d . 1 1
H H64 0.4738 0.4791 0.9488 0.098 Uiso calc R 1 1
C C67 0.1803(8) 0.5478(3) 0.8479(3) 0.052(2) Uani d . 1 1
C C68 0.6241(8) 0.5454(3) 0.8634(3) 0.058(2) Uani d . 1 1

loop_
_atom_site_aniso_label
_atom_site_aniso_U_11
_atom_site_aniso_U_22
_atom_site_aniso_U_33
_atom_site_aniso_U_12
_atom_site_aniso_U_13
_atom_site_aniso_U_23
Zn1 0.0606(6) 0.0714(7) 0.0429(5) 0.0004(5) 0.0021(4) -0.0018(4)
S1 0.082(2) 0.190(4) 0.099(2) 0.036(2) -0.0135(16) -0.056(2)
S2 0.086(2) 0.109(2) 0.113(2) -0.0146(17) 0.0391(16) -0.0114(16)
N1 0.068(5) 0.055(4) 0.047(4) 0.007(4) 0.000(3) 0.009(3)
N2 0.040(4) 0.050(4) 0.043(3) 0.004(3) 0.008(3) 0.002(3)
N3 0.069(5) 0.055(4) 0.044(4) 0.004(3) 0.005(3) -0.009(3)
N10 0.059(5) 0.098(6) 0.073(5) 0.002(5) -0.015(4) -0.002(4)
N11 0.070(5) 0.081(5) 0.064(5) -0.001(4) 0.010(4) -0.005(4)
C1 0.079(7) 0.109(8) 0.043(5) 0.006(6) 0.000(4) 0.001(5)
C2 0.104(8) 0.075(6) 0.050(5) 0.016(6) -0.010(5) -0.009(5)
C3 0.076(6) 0.054(5) 0.053(5) 0.017(5) -0.006(4) -0.001(4)
C4 0.053(5) 0.047(5) 0.044(4) 0.011(4) 0.006(3) 0.001(4)
C5 0.092(7) 0.053(5) 0.050(5) 0.014(5) 0.008(4) 0.000(4)
C6 0.114(8) 0.084(7) 0.049(5) 0.026(6) -0.007(5) 0.014(5)
C7 0.041(4) 0.040(4) 0.046(4) 0.002(4) 0.006(3) -0.002(3)
C8 0.048(5) 0.042(4) 0.048(4) 0.008(4) 0.001(3) -0.001(3)
C9 0.038(4) 0.047(5) 0.049(4) -0.002(4) 0.013(3) 0.005(3)
C10 0.037(4) 0.042(4) 0.046(4) -0.002(4) 0.005(3) 0.004(3)
C11 0.043(5) 0.055(5) 0.043(4) 0.012(4) 0.001(3) 0.002(3)
C12 0.040(4) 0.055(5) 0.053(5) 0.012(4) 0.015(3) 0.020(4)
C13 0.091(7) 0.049(5) 0.072(6) 0.014(5) 0.015(5) 0.008(4)
C14 0.078(7) 0.057(6) 0.086(7) 0.025(5) 0.016(5) 0.022(5)
C15 0.079(7) 0.093(8) 0.076(7) 0.021(6) 0.008(5) 0.039(6)
C16 0.073(6) 0.101(8) 0.054(5) 0.027(6) 0.000(4) 0.017(5)
C17 0.049(5) 0.050(5) 0.049(5) -0.005(4) 0.010(4) -0.012(4)
C18 0.069(6) 0.053(5) 0.057(5) 0.014(4) -0.001(4) -0.008(4)
C19 0.092(7) 0.056(6) 0.072(6) 0.011(5) 0.008(5) -0.010(5)
C20 0.079(7) 0.083(7) 0.064(6) 0.003(6) 0.004(5) -0.035(5)
C21 0.098(7) 0.072(7) 0.052(5) 0.025(6) -0.003(5) -0.014(5)
C69 0.103(8) 0.082(7) 0.040(5) 0.025(7) 0.000(5) -0.010(4)
C70 0.054(6) 0.065(6) 0.048(5) 0.007(5) 0.008(4) -0.008(4)
Zn2 0.0525(6) 0.0569(6) 0.0868(7) 0.0081(5) 0.0192(5) 0.0252(5)
S3 0.0770(17) 0.0734(16) 0.0919(17) -0.0114(13) 0.0371(13) 0.0076(12)
S4 0.0651(18) 0.0662(18) 0.204(3) 0.0199(15) 0.0143(19) 0.0062(18)
N4 0.059(4) 0.038(4) 0.086(5) -0.005(3) 0.021(4) 0.009(3)
N5 0.044(4) 0.043(4) 0.061(4) 0.009(3) 0.010(3) 0.005(3)
N6 0.060(5) 0.081(5) 0.070(5) 0.007(4) 0.016(4) 0.025(4)
N12 0.052(5) 0.075(5) 0.100(6) 0.000(4) 0.020(4) 0.027(4)
N13 0.065(5) 0.064(5) 0.097(5) 0.022(4) 0.023(4) 0.021(4)
C22 0.108(8) 0.040(6) 0.107(8) 0.009(6) 0.035(7) 0.008(5)
C23 0.110(8) 0.059(6) 0.074(6) 0.013(6) 0.006(5) 0.011(5)
C24 0.100(7) 0.044(6) 0.070(6) -0.007(5) 0.002(5) 0.006(4)
C25 0.045(5) 0.039(4) 0.066(5) -0.002(4) 0.006(4) -0.001(4)
C26 0.094(7) 0.058(6) 0.072(6) -0.019(5) 0.014(5) 0.002(5)
C27 0.130(10) 0.059(6) 0.095(8) -0.029(6) 0.027(7) -0.021(6)
C28 0.035(4) 0.046(5) 0.057(5) 0.010(4) 0.014(3) 0.010(4)
C29 0.058(5) 0.052(5) 0.055(5) -0.008(4) 0.005(4) 0.004(4)
C30 0.048(5) 0.040(5) 0.058(5) 0.006(4) 0.013(4) 0.002(4)
C31 0.051(5) 0.047(5) 0.065(5) 0.002(4) 0.013(4) -0.011(4)
C32 0.047(5) 0.050(5) 0.050(4) 0.009(4) 0.011(4) 0.002(4)
C33 0.048(5) 0.062(6) 0.054(5) 0.002(4) 0.014(4) 0.000(4)
C34 0.060(6) 0.086(7) 0.070(6) 0.013(5) 0.006(5) 0.009(5)
C35 0.079(7) 0.143(11) 0.063(6) -0.004(8) 0.004(5) 0.000(6)
C36 0.085(8) 0.154(12) 0.063(7) 0.005(8) -0.001(5) 0.037(8)
C37 0.085(7) 0.086(7) 0.081(7) -0.005(6) 0.014(6) 0.031(6)
C38 0.059(5) 0.046(5) 0.072(6) 0.000(4) 0.020(4) 0.003(4)
C39 0.072(6) 0.051(5) 0.066(6) -0.008(5) 0.012(4) 0.001(4)
C40 0.082(7) 0.070(7) 0.084(6) -0.008(6) 0.009(5) -0.006(5)
C41 0.077(7) 0.058(6) 0.095(7) -0.008(5) -0.002(6) -0.009(5)
C43 0.072(6) 0.037(5) 0.112(8) -0.007(5) 0.019(6) 0.015(5)
C65 0.071(7) 0.027(4) 0.096(6) 0.005(5) 0.006(5) 0.010(4)
C66 0.054(5) 0.053(5) 0.057(5) 0.002(4) 0.002(4) 0.012(4)
Zn3 0.0495(6) 0.0417(5) 0.0650(6) -0.0042(4) 0.0047(4) -0.0081(4)
S5 0.0707(17) 0.109(2) 0.1016(19) -0.0259(16) -0.0078(14) -0.0296(16)
S6 0.0731(17) 0.0666(16) 0.121(2) 0.0156(13) 0.0259(15) -0.0121(14)
N7 0.053(4) 0.040(4) 0.073(4) -0.013(3) 0.017(3) -0.001(3)
N8 0.035(3) 0.039(3) 0.046(3) 0.001(3) 0.007(3) -0.003(3)
N9 0.078(5) 0.053(4) 0.045(4) 0.001(4) -0.002(3) -0.006(3)
N14 0.054(5) 0.059(5) 0.099(6) -0.013(4) 0.007(4) -0.016(4)
N15 0.068(5) 0.045(4) 0.080(5) -0.003(4) 0.000(4) -0.014(3)
C44 0.108(8) 0.043(6) 0.103(8) -0.024(5) 0.033(6) -0.026(5)
C45 0.159(11) 0.046(6) 0.082(7) -0.018(6) 0.009(7) 0.001(5)
C46 0.103(7) 0.058(6) 0.058(5) -0.022(5) 0.002(5) -0.002(4)
C47 0.058(5) 0.040(5) 0.048(4) -0.002(4) 0.006(4) -0.002(3)
C48 0.066(5) 0.037(5) 0.061(5) 0.003(4) 0.010(4) -0.008(4)
C49 0.082(7) 0.051(6) 0.071(5) -0.007(5) 0.004(5) -0.015(4)
C50 0.037(4) 0.037(4) 0.048(4) 0.006(3) -0.002(3) -0.005(3)
C51 0.047(5) 0.038(4) 0.053(4) 0.005(4) 0.005(3) 0.005(3)
C52 0.053(5) 0.036(4) 0.050(4) 0.000(4) 0.005(3) 0.004(3)
C53 0.056(5) 0.034(4) 0.041(4) 0.003(4) 0.005(3) 0.001(3)
C54 0.049(5) 0.041(4) 0.042(4) -0.001(4) 0.003(3) 0.003(3)
C55 0.050(5) 0.024(4) 0.066(5) -0.012(3) 0.014(4) -0.003(3)
C56 0.090(7) 0.050(5) 0.057(5) -0.020(5) 0.006(4) 0.003(4)
C57 0.131(9) 0.072(7) 0.056(5) -0.021(6) 0.012(5) 0.003(5)
C58 0.114(8) 0.059(6) 0.068(6) -0.008(6) 0.020(5) 0.018(5)
C59 0.059(6) 0.038(5) 0.088(6) -0.004(4) 0.012(4) -0.012(4)
C60 0.046(5) 0.038(5) 0.050(4) 0.011(4) 0.006(3) -0.001(3)
C61 0.076(6) 0.051(5) 0.049(5) 0.005(4) 0.006(4) -0.001(4)
C62 0.086(7) 0.081(7) 0.054(5) -0.004(6) 0.011(5) 0.008(5)
C63 0.130(9) 0.079(7) 0.046(5) -0.009(7) 0.001(5) -0.008(5)
C64 0.113(8) 0.067(6) 0.062(6) -0.016(6) 0.003(5) -0.010(5)
C67 0.066(6) 0.030(4) 0.059(5) 0.006(4) 0.001(4) -0.009(3)
C68 0.079(7) 0.040(5) 0.061(5) 0.002(5) 0.025(5) -0.009(4)

loop_
_atom_type_symbol
_atom_type_description
_atom_type_scat_dispersion_real
_atom_type_scat_dispersion_imag
_atom_type_scat_source
C C 0.0033 0.0016 'International Tables Vol C Tables 4.2.6.8 and 6.1.1.4'
H H 0.0000 0.0000 'International Tables Vol C Tables 4.2.6.8 and 6.1.1.4'
N N 0.0061 0.0033 'International Tables Vol C Tables 4.2.6.8 and 6.1.1.4'
S S 0.1246 0.1234 'International Tables Vol C Tables 4.2.6.8 and 6.1.1.4'
Zn Zn 0.2839 1.4301 'International Tables Vol C Tables 4.2.6.8 and 6.1.1.4'

loop_
_geom_angle_atom_site_label_1
_geom_angle_atom_site_label_2
_geom_angle_atom_site_label_3
_geom_angle
N10 Zn1 N11 116.2(3)
N10 Zn1 N2 129.6(3)
N11 Zn1 N2 114.1(2)
N10 Zn1 N3 100.5(3)
N11 Zn1 N3 97.7(3)
N2 Zn1 N3 75.3(2)
N10 Zn1 N1 94.4(3)
N11 Zn1 N1 99.3(3)
N2 Zn1 N1 74.7(2)
N3 Zn1 N1 149.5(2)
C16 N1 C12 118.5(7)
C16 N1 Zn1 125.2(6)
C12 N1 Zn1 116.0(5)
C10 N2 C9 120.2(6)
C10 N2 Zn1 119.4(5)
C9 N2 Zn1 120.4(4)
C21 N3 C17 118.1(7)
C21 N3 Zn1 125.8(5)
C17 N3 Zn1 115.7(5)
C69 N10 Zn1 146.8(8)
C70 N11 Zn1 170.4(7)
C2 C1 C6 119.4(8)
C2 C1 H1 120.3
C6 C1 H1 120.3
C1 C2 C3 120.5(8)
C1 C2 H2 119.7
C3 C2 H2 119.7
C4 C3 C2 121.0(7)
C4 C3 H3 119.5
C2 C3 H3 119.5
C3 C4 C5 117.6(6)
C3 C4 C7 121.7(6)
C5 C4 C7 120.8(6)
C6 C5 C4 120.7(7)
C6 C5 H5 119.6
C4 C5 H5 119.6
C5 C6 C1 120.6(8)
C5 C6 H6 119.7
C1 C6 H6 119.7
C8 C7 C11 116.8(6)
C8 C7 C4 121.4(6)
C11 C7 C4 121.7(6)
C9 C8 C7 120.9(6)
C9 C8 H8 119.5
C7 C8 H8 119.5
N2 C9 C8 120.9(6)
N2 C9 C12 114.9(6)
C8 C9 C12 124.2(7)
N2 C10 C11 120.3(6)
N2 C10 C17 114.4(6)
C11 C10 C17 125.2(6)
C10 C11 C7 120.8(6)
C10 C11 H11 119.6
C7 C11 H11 119.6
N1 C12 C13 121.5(6)
N1 C12 C9 113.8(6)
C13 C12 C9 124.7(7)
C12 C13 C14 120.3(8)
C12 C13 H13 119.9
C14 C13 H13 119.9
C15 C14 C13 118.2(8)
C15 C14 H14 120.9
C13 C14 H14 120.9
C14 C15 C16 119.9(8)
C14 C15 H15 120.0
C16 C15 H15 120.0
N1 C16 C15 121.5(8)
N1 C16 H16 119.2
C15 C16 H16 119.2
N3 C17 C18 121.8(6)
N3 C17 C10 114.7(7)
C18 C17 C10 123.4(6)
C19 C18 C17 119.4(7)
C19 C18 H18 120.3
C17 C18 H18 120.3
C18 C19 C20 118.5(8)
C18 C19 H19 120.7
C20 C19 H19 120.7
C21 C20 C19 118.4(8)
C21 C20 H20 120.8
C19 C20 H20 120.8
N3 C21 C20 123.8(8)
N3 C21 H21 118.1
C20 C21 H21 118.1
N10 C69 S1 176.9(10)
N11 C70 S2 177.8(8)
N13 Zn2 N12 115.6(3)
N13 Zn2 N5 112.9(3)
N12 Zn2 N5 131.5(3)
N13 Zn2 N6 96.6(3)
N12 Zn2 N6 98.1(3)
N5 Zn2 N6 74.9(3)
N13 Zn2 N4 100.0(3)
N12 Zn2 N4 97.6(3)
N5 Zn2 N4 75.1(2)
N6 Zn2 N4 149.5(2)
C43 N4 C38 118.2(7)
C43 N4 Zn2 126.9(6)
C38 N4 Zn2 114.8(5)
C32 N5 C30 119.8(6)
C32 N5 Zn2 119.5(5)
C30 N5 Zn2 119.7(5)
C37 N6 C33 118.9(8)
C37 N6 Zn2 125.9(7)
C33 N6 Zn2 115.1(5)
C66 N12 Zn2 170.0(8)
C65 N13 Zn2 170.5(8)
C23 C22 C27 119.6(9)
C23 C22 H22 120.2
C27 C22 H22 120.2
C22 C23 C24 119.6(9)
C22 C23 H23 120.2
C24 C23 H23 120.2
C25 C24 C23 122.0(8)
C25 C24 H24 119.0
C23 C24 H24 119.0
C26 C25 C24 116.6(7)
C26 C25 C28 122.4(7)
C24 C25 C28 120.9(7)
C25 C26 C27 121.5(8)
C25 C26 H26 119.3
C27 C26 H26 119.3
C22 C27 C26 120.7(9)
C22 C27 H27 119.7
C26 C27 H27 119.7
C29 C28 C31 116.1(6)
C29 C28 C25 122.9(7)
C31 C28 C25 120.9(7)
C30 C29 C28 121.2(7)
C30 C29 H29 119.4
C28 C29 H29 119.4
N5 C30 C29 121.6(7)
N5 C30 C38 114.3(6)
C29 C30 C38 124.0(7)
C32 C31 C28 119.7(7)
C32 C31 H31 120.1
C28 C31 H31 120.1
N5 C32 C31 121.3(6)
N5 C32 C33 114.5(7)
C31 C32 C33 124.1(7)
N6 C33 C34 120.7(7)
N6 C33 C32 115.0(7)
C34 C33 C32 124.3(8)
C33 C34 C35 120.8(9)
C33 C34 H34 119.6
C35 C34 H34 119.6
C36 C35 C34 117.0(10)
C36 C35 H35 121.5
C34 C35 H35 121.5
C35 C36 C37 120.6(9)
C35 C36 H36 119.7
C37 C36 H36 119.7
N6 C37 C36 121.8(9)
N6 C37 H37 119.1
C36 C37 H37 119.1
N4 C38 C39 120.8(7)
N4 C38 C30 115.1(7)
C39 C38 C30 124.0(7)
C40 C39 C38 120.9(8)
C40 C39 H39 119.5
C38 C39 H39 119.5
C39 C40 C41 117.9(9)
C39 C40 H40 121.0
C41 C40 H40 121.0
C43 C41 C40 119.4(8)
C43 C41 H41 120.3
C40 C41 H41 120.3
N4 C43 C41 122.6(8)
N4 C43 H43 118.7
C41 C43 H43 118.7
N13 C65 S4 175.7(8)
N12 C66 S3 176.2(7)
N14 Zn3 N15 107.3(3)
N14 Zn3 N8 140.2(2)
N15 Zn3 N8 112.0(2)
N14 Zn3 N7 101.1(3)
N15 Zn3 N7 103.8(3)
N8 Zn3 N7 75.5(2)
N14 Zn3 N9 96.3(3)
N15 Zn3 N9 96.7(3)
N8 Zn3 N9 73.7(2)
N7 Zn3 N9 147.6(2)
C55 N7 C59 116.7(6)
C55 N7 Zn3 116.8(5)
C59 N7 Zn3 126.2(5)
C54 N8 C52 120.2(6)
C54 N8 Zn3 118.8(4)
C52 N8 Zn3 120.8(4)
C60 N9 C64 116.9(7)
C60 N9 Zn3 117.0(4)
C64 N9 Zn3 125.7(6)
C68 N14 Zn3 168.2(8)
C67 N15 Zn3 169.3(7)
C49 C44 C45 119.8(8)
C49 C44 H44 120.1
C45 C44 H44 120.1
C44 C45 C46 119.6(8)
C44 C45 H45 120.2
C46 C45 H45 120.2
C47 C46 C45 121.5(8)
C47 C46 H46 119.2
C45 C46 H46 119.2
C48 C47 C46 117.5(7)
C48 C47 C50 120.6(6)
C46 C47 C50 121.9(7)
C47 C48 C49 121.6(7)
C47 C48 H48 119.2
C49 C48 H48 119.2
C44 C49 C48 120.0(8)
C44 C49 H49 120.0
C48 C49 H49 120.0
C53 C50 C51 116.8(6)
C53 C50 C47 121.9(6)
C51 C50 C47 121.3(6)
C52 C51 C50 120.0(6)
C52 C51 H51 120.0
C50 C51 H51 120.0
N8 C52 C51 121.4(6)
N8 C52 C60 113.2(6)
C51 C52 C60 125.4(6)
C54 C53 C50 121.5(6)
C54 C53 H53 119.3
C50 C53 H53 119.3
N8 C54 C53 120.1(6)
N8 C54 C55 114.1(6)
C53 C54 C55 125.8(6)
N7 C55 C56 123.4(6)
N7 C55 C54 114.1(6)
C56 C55 C54 122.5(6)
C57 C56 C55 118.7(7)
C57 C56 H56 120.7
C55 C56 H56 120.7
C56 C57 C58 119.6(8)
C56 C57 H57 120.2
C58 C57 H57 120.2
C59 C58 C57 118.6(8)
C59 C58 H58 120.7
C57 C58 H58 120.7
N7 C59 C58 123.0(7)
N7 C59 H59 118.5
C58 C59 H59 118.5
N9 C60 C61 122.4(7)
N9 C60 C52 114.2(6)
C61 C60 C52 123.2(7)
C62 C61 C60 118.6(8)
C62 C61 H61 120.7
C60 C61 H61 120.7
C63 C62 C61 120.8(8)
C63 C62 H62 119.6
C61 C62 H62 119.6
C62 C63 C64 116.3(8)
C62 C63 H63 121.9
C64 C63 H63 121.9
N9 C64 C63 124.9(8)
N9 C64 H64 117.5
C63 C64 H64 117.5
N15 C67 S6 176.1(8)
N14 C68 S5 178.5(9)

loop_
_geom_bond_atom_site_label_1
_geom_bond_atom_site_label_2
_geom_bond_distance
Zn1 N10 1.949(7)
Zn1 N11 1.975(8)
Zn1 N2 2.071(5)
Zn1 N3 2.181(6)
Zn1 N1 2.219(6)
S1 C69 1.654(12)
S2 C70 1.611(9)
N1 C16 1.339(9)
N1 C12 1.347(9)
N2 C10 1.339(8)
N2 C9 1.353(8)
N3 C21 1.317(9)
N3 C17 1.328(8)
N10 C69 1.108(10)
N11 C70 1.125(9)
C1 C2 1.356(11)
C1 C6 1.375(12)
C1 H1 0.9300
C2 C3 1.383(10)
C2 H2 0.9300
C3 C4 1.382(9)
C3 H3 0.9300
C4 C5 1.394(10)
C4 C7 1.478(9)
C5 C6 1.373(10)
C5 H5 0.9300
C6 H6 0.9300
C7 C8 1.391(9)
C7 C11 1.391(9)
C8 C9 1.368(9)
C8 H8 0.9300
C9 C12 1.492(9)
C10 C11 1.390(8)
C10 C17 1.488(9)
C11 H11 0.9300
C12 C13 1.371(10)
C13 C14 1.373(10)
C13 H13 0.9300
C14 C15 1.361(11)
C14 H14 0.9300
C15 C16 1.386(12)
C15 H15 0.9300
C16 H16 0.9300
C17 C18 1.370(10)
C18 C19 1.367(10)
C18 H18 0.9300
C19 C20 1.376(10)
C19 H19 0.9300
C20 C21 1.351(11)
C20 H20 0.9300
C21 H21 0.9300
Zn2 N13 1.951(8)
Zn2 N12 1.963(7)
Zn2 N5 2.086(6)
Zn2 N6 2.195(7)
Zn2 N4 2.209(7)
S3 C66 1.603(9)
S4 C65 1.628(10)
N4 C43 1.336(10)
N4 C38 1.348(9)
N5 C32 1.324(9)
N5 C30 1.332(8)
N6 C37 1.325(10)
N6 C33 1.344(9)
N12 C66 1.140(9)
N13 C65 1.122(9)
C22 C23 1.345(12)
C22 C27 1.352(12)
C22 H22 0.9300
C23 C24 1.399(11)
C23 H23 0.9300
C24 C25 1.372(10)
C24 H24 0.9300
C25 C26 1.364(10)
C25 C28 1.482(10)
C26 C27 1.390(12)
C26 H26 0.9300
C27 H27 0.9300
C28 C29 1.384(10)
C28 C31 1.404(9)
C29 C30 1.363(9)
C29 H29 0.9300
C30 C38 1.492(10)
C31 C32 1.390(10)
C31 H31 0.9300
C32 C33 1.481(10)
C33 C34 1.361(11)
C34 C35 1.393(12)
C34 H34 0.9300
C35 C36 1.345(13)
C35 H35 0.9300
C36 C37 1.377(13)
C36 H36 0.9300
C37 H37 0.9300
C38 C39 1.370(10)
C39 C40 1.361(11)
C39 H39 0.9300
C40 C41 1.376(12)
C40 H40 0.9300
C41 C43 1.362(11)
C41 H41 0.9300
C43 H43 0.9300
Zn3 N14 1.958(7)
Zn3 N15 1.982(8)
Zn3 N8 2.085(5)
Zn3 N7 2.145(6)
Zn3 N9 2.188(6)
S5 C68 1.616(10)
S6 C67 1.624(9)
N7 C55 1.344(8)
N7 C59 1.358(9)
N8 C54 1.348(8)
N8 C52 1.350(8)
N9 C60 1.335(8)
N9 C64 1.336(9)
N14 C68 1.128(9)
N15 C67 1.125(9)
C44 C49 1.358(11)
C44 C45 1.371(12)
C44 H44 0.9300
C45 C46 1.383(11)
C45 H45 0.9300
C46 C47 1.375(10)
C46 H46 0.9300
C47 C48 1.370(9)
C47 C50 1.480(9)
C48 C49 1.384(10)
C48 H48 0.9300
C49 H49 0.9300
C50 C53 1.387(9)
C50 C51 1.408(9)
C51 C52 1.373(9)
C51 H51 0.9300
C52 C60 1.483(9)
C53 C54 1.381(9)
C53 H53 0.9300
C54 C55 1.492(9)
C55 C56 1.379(9)
C56 C57 1.360(11)
C56 H56 0.9300
C57 C58 1.386(11)
C57 H57 0.9300
C58 C59 1.368(10)
C58 H58 0.9300
C59 H59 0.9300
C60 C61 1.379(9)
C61 C62 1.369(10)
C61 H61 0.9300
C62 C63 1.366(11)
C62 H62 0.9300
C63 C64 1.378(11)
C63 H63 0.9300
C64 H64 0.9300

loop_
_geom_hbond_atom_site_label_D
_geom_hbond_atom_site_label_H
_geom_hbond_atom_site_label_A
_geom_hbond_site_symmetry_A
_geom_hbond_distance_DH
_geom_hbond_distance_HA
_geom_hbond_distance_DA
_geom_hbond_angle_DHA
C5 H5 S6 4_665 0.93 2.87 3.748(8) 159
C41 H41 S6 2_546 0.93 2.82 3.612(9) 144

loop_
_geom_torsion_atom_site_label_1
_geom_torsion_atom_site_label_2
_geom_torsion_atom_site_label_3
_geom_torsion_atom_site_label_4
_geom_torsion
N10 Zn1 N1 C16 -52.1(7)
N11 Zn1 N1 C16 65.4(7)
N2 Zn1 N1 C16 178.0(7)
N3 Zn1 N1 C16 -171.5(6)
N10 Zn1 N1 C12 133.5(5)
N11 Zn1 N1 C12 -109.1(5)
N2 Zn1 N1 C12 3.5(5)
N3 Zn1 N1 C12 14.1(8)
N10 Zn1 N2 C10 95.6(6)
N11 Zn1 N2 C10 -87.9(5)
N3 Zn1 N2 C10 4.1(5)
N1 Zn1 N2 C10 178.6(5)
N10 Zn1 N2 C9 -84.9(6)
N11 Zn1 N2 C9 91.6(5)
N3 Zn1 N2 C9 -176.4(5)
N1 Zn1 N2 C9 -1.9(5)
N10 Zn1 N3 C21 52.8(8)
N11 Zn1 N3 C21 -65.7(7)
N2 Zn1 N3 C21 -178.7(7)
N1 Zn1 N3 C21 170.8(6)
N10 Zn1 N3 C17 -134.6(5)
N11 Zn1 N3 C17 106.9(5)
N2 Zn1 N3 C17 -6.1(5)
N1 Zn1 N3 C17 -16.6(8)
N11 Zn1 N10 C69 -130.0(15)
N2 Zn1 N10 C69 46.5(17)
N3 Zn1 N10 C69 126.0(16)
N1 Zn1 N10 C69 -27.4(16)
N10 Zn1 N11 C70 176(5)
N2 Zn1 N11 C70 -1(5)
N3 Zn1 N11 C70 -78(5)
N1 Zn1 N11 C70 77(5)
C6 C1 C2 C3 2.9(14)
C1 C2 C3 C4 0.1(14)
C2 C3 C4 C5 -1.9(12)
C2 C3 C4 C7 177.2(7)
C3 C4 C5 C6 0.9(12)
C7 C4 C5 C6 -178.2(8)
C4 C5 C6 C1 2.0(14)
C2 C1 C6 C5 -3.9(15)
C3 C4 C7 C8 -19.4(11)
C5 C4 C7 C8 159.7(7)
C3 C4 C7 C11 161.3(7)
C5 C4 C7 C11 -19.6(11)
C11 C7 C8 C9 0.0(10)
C4 C7 C8 C9 -179.3(6)
C10 N2 C9 C8 -1.9(10)
Zn1 N2 C9 C8 178.5(5)
C10 N2 C9 C12 179.7(6)
Zn1 N2 C9 C12 0.1(8)
C7 C8 C9 N2 1.0(10)
C7 C8 C9 C12 179.3(6)
C9 N2 C10 C11 1.7(10)
Zn1 N2 C10 C11 -178.7(5)
C9 N2 C10 C17 178.7(6)
Zn1 N2 C10 C17 -1.7(8)
N2 C10 C11 C7 -0.7(10)
C17 C10 C11 C7 -177.3(6)
C8 C7 C11 C10 -0.2(10)
C4 C7 C11 C10 179.2(6)
C16 N1 C12 C13 1.5(11)
Zn1 N1 C12 C13 176.3(6)
C16 N1 C12 C9 -179.4(7)
Zn1 N1 C12 C9 -4.5(8)
N2 C9 C12 N1 3.0(9)
C8 C9 C12 N1 -175.4(6)
N2 C9 C12 C13 -177.9(7)
C8 C9 C12 C13 3.8(11)
N1 C12 C13 C14 -0.9(12)
C9 C12 C13 C14 180.0(7)
C12 C13 C14 C15 0.3(13)
C13 C14 C15 C16 -0.2(14)
C12 N1 C16 C15 -1.4(13)
Zn1 N1 C16 C15 -175.7(7)
C14 C15 C16 N1 0.8(14)
C21 N3 C17 C18 1.8(11)
Zn1 N3 C17 C18 -171.4(6)
C21 N3 C17 C10 -179.7(7)
Zn1 N3 C17 C10 7.1(8)
N2 C10 C17 N3 -3.7(9)
C11 C10 C17 N3 173.1(6)
N2 C10 C17 C18 174.8(7)
C11 C10 C17 C18 -8.4(11)
N3 C17 C18 C19 -1.5(12)
C10 C17 C18 C19 -179.9(7)
C17 C18 C19 C20 0.4(13)
C18 C19 C20 C21 0.3(14)
C17 N3 C21 C20 -1.0(14)
Zn1 N3 C21 C20 171.4(7)
C19 C20 C21 N3 0.0(15)
Zn1 N10 C69 S1 -127(15)
Zn1 N11 C70 S2 -5E1(3)
N13 Zn2 N4 C43 73.7(7)
N12 Zn2 N4 C43 -44.1(7)
N5 Zn2 N4 C43 -175.1(7)
N6 Zn2 N4 C43 -164.3(6)
N13 Zn2 N4 C38 -109.3(6)
N12 Zn2 N4 C38 132.9(6)
N5 Zn2 N4 C38 1.9(5)
N6 Zn2 N4 C38 12.7(8)
N13 Zn2 N5 C32 -81.7(6)
N12 Zn2 N5 C32 96.6(6)
N6 Zn2 N5 C32 9.2(5)
N4 Zn2 N5 C32 -176.5(6)
N13 Zn2 N5 C30 87.3(6)
N12 Zn2 N5 C30 -94.5(6)
N6 Zn2 N5 C30 178.1(6)
N4 Zn2 N5 C30 -7.5(5)
N13 Zn2 N6 C37 -69.5(7)
N12 Zn2 N6 C37 47.5(7)
N5 Zn2 N6 C37 178.4(7)
N4 Zn2 N6 C37 167.6(6)
N13 Zn2 N6 C33 106.9(6)
N12 Zn2 N6 C33 -136.0(6)
N5 Zn2 N6 C33 -5.1(5)
N4 Zn2 N6 C33 -15.9(8)
N13 Zn2 N12 C66 133(4)
N5 Zn2 N12 C66 -45(4)
N6 Zn2 N12 C66 32(4)
N4 Zn2 N12 C66 -122(4)
N12 Zn2 N13 C65 -133(4)
N5 Zn2 N13 C65 45(5)
N6 Zn2 N13 C65 -31(5)
N4 Zn2 N13 C65 123(4)
C27 C22 C23 C24 -0.4(15)
C22 C23 C24 C25 1.5(14)
C23 C24 C25 C26 -1.8(13)
C23 C24 C25 C28 -178.8(8)
C24 C25 C26 C27 1.1(13)
C28 C25 C26 C27 178.0(8)
C23 C22 C27 C26 -0.3(16)
C25 C26 C27 C22 -0.1(15)
C26 C25 C28 C29 -170.9(8)
C24 C25 C28 C29 5.9(11)
C26 C25 C28 C31 13.3(11)
C24 C25 C28 C31 -169.9(7)
C31 C28 C29 C30 -2.9(10)
C25 C28 C29 C30 -178.9(7)
C32 N5 C30 C29 0.0(10)
Zn2 N5 C30 C29 -168.9(6)
C32 N5 C30 C38 -179.7(6)
Zn2 N5 C30 C38 11.4(8)
C28 C29 C30 N5 0.3(11)
C28 C29 C30 C38 179.9(7)
C29 C28 C31 C32 5.3(10)
C25 C28 C31 C32 -178.6(6)
C30 N5 C32 C31 2.5(10)
Zn2 N5 C32 C31 171.4(5)
C30 N5 C32 C33 179.5(6)
Zn2 N5 C32 C33 -11.5(8)
C28 C31 C32 N5 -5.3(11)
C28 C31 C32 C33 178.0(6)
C37 N6 C33 C34 -0.8(12)
Zn2 N6 C33 C34 -177.6(6)
C37 N6 C33 C32 177.8(7)
Zn2 N6 C33 C32 1.0(8)
N5 C32 C33 N6 6.5(9)
C31 C32 C33 N6 -176.6(7)
N5 C32 C33 C34 -175.0(7)
C31 C32 C33 C34 1.9(12)
N6 C33 C34 C35 0.1(12)
C32 C33 C34 C35 -178.3(8)
C33 C34 C35 C36 -1.3(14)
C34 C35 C36 C37 3.1(16)
C33 N6 C37 C36 2.7(13)
Zn2 N6 C37 C36 179.1(7)
C35 C36 C37 N6 -4.0(16)
C43 N4 C38 C39 -3.6(11)
Zn2 N4 C38 C39 179.2(6)
C43 N4 C38 C30 -179.6(7)
Zn2 N4 C38 C30 3.1(8)
N5 C30 C38 N4 -9.2(9)
C29 C30 C38 N4 171.1(7)
N5 C30 C38 C39 174.8(7)
C29 C30 C38 C39 -4.8(12)
N4 C38 C39 C40 2.9(12)
C30 C38 C39 C40 178.7(8)
C38 C39 C40 C41 -2.4(13)
C39 C40 C41 C43 2.6(14)
C38 N4 C43 C41 3.9(13)
Zn2 N4 C43 C41 -179.2(6)
C40 C41 C43 N4 -3.4(14)
Zn2 N13 C65 S4 -62(15)
Zn2 N12 C66 S3 97(13)
N14 Zn3 N7 C55 146.3(5)
N15 Zn3 N7 C55 -102.5(5)
N8 Zn3 N7 C55 7.1(5)
N9 Zn3 N7 C55 25.1(8)
N14 Zn3 N7 C59 -40.3(6)
N15 Zn3 N7 C59 70.9(6)
N8 Zn3 N7 C59 -179.6(6)
N9 Zn3 N7 C59 -161.5(6)
N14 Zn3 N8 C54 -97.6(6)
N15 Zn3 N8 C54 91.7(5)
N7 Zn3 N8 C54 -7.5(5)
N9 Zn3 N8 C54 -177.5(5)
N14 Zn3 N8 C52 88.5(6)
N15 Zn3 N8 C52 -82.2(5)
N7 Zn3 N8 C52 178.5(5)
N9 Zn3 N8 C52 8.5(5)
N14 Zn3 N9 C60 -150.2(5)
N15 Zn3 N9 C60 101.5(5)
N8 Zn3 N9 C60 -9.5(5)
N7 Zn3 N9 C60 -27.8(8)
N14 Zn3 N9 C64 37.2(7)
N15 Zn3 N9 C64 -71.1(7)
N8 Zn3 N9 C64 177.9(7)
N7 Zn3 N9 C64 159.6(6)
N15 Zn3 N14 C68 111(3)
N8 Zn3 N14 C68 -60(4)
N7 Zn3 N14 C68 -141(3)
N9 Zn3 N14 C68 12(3)
N14 Zn3 N15 C67 -124(4)
N8 Zn3 N15 C67 50(4)
N7 Zn3 N15 C67 129(4)
N9 Zn3 N15 C67 -25(4)
C49 C44 C45 C46 1.7(15)
C44 C45 C46 C47 -1.8(16)
C45 C46 C47 C48 0.3(13)
C45 C46 C47 C50 -177.8(8)
C46 C47 C48 C49 1.3(12)
C50 C47 C48 C49 179.3(7)
C45 C44 C49 C48 -0.3(14)
C47 C48 C49 C44 -1.3(13)
C48 C47 C50 C53 -18.0(11)
C46 C47 C50 C53 160.0(8)
C48 C47 C50 C51 164.0(7)
C46 C47 C50 C51 -18.1(11)
C53 C50 C51 C52 -0.4(10)
C47 C50 C51 C52 177.8(6)
C54 N8 C52 C51 -1.5(10)
Zn3 N8 C52 C51 172.4(5)
C54 N8 C52 C60 179.7(6)
Zn3 N8 C52 C60 -6.4(8)
C50 C51 C52 N8 1.7(11)
C50 C51 C52 C60 -179.7(6)
C51 C50 C53 C54 -1.1(10)
C47 C50 C53 C54 -179.3(6)
C52 N8 C54 C53 0.0(10)
Zn3 N8 C54 C53 -174.0(5)
C52 N8 C54 C55 -179.1(6)
Zn3 N8 C54 C55 6.9(8)
C50 C53 C54 N8 1.4(11)
C50 C53 C54 C55 -179.7(7)
C59 N7 C55 C56 1.3(11)
Zn3 N7 C55 C56 175.3(6)
C59 N7 C55 C54 -179.8(6)
Zn3 N7 C55 C54 -5.7(8)
N8 C54 C55 N7 -0.5(9)
C53 C54 C55 N7 -179.6(7)
N8 C54 C55 C56 178.4(7)
C53 C54 C55 C56 -0.6(12)
N7 C55 C56 C57 -1.0(13)
C54 C55 C56 C57 -179.9(8)
C55 C56 C57 C58 0.6(14)
C56 C57 C58 C59 -0.4(15)
C55 N7 C59 C58 -1.1(11)
Zn3 N7 C59 C58 -174.5(6)
C57 C58 C59 N7 0.7(14)
C64 N9 C60 C61 -2.1(11)
Zn3 N9 C60 C61 -175.4(6)
C64 N9 C60 C52 -177.4(7)
Zn3 N9 C60 C52 9.3(8)
N8 C52 C60 N9 -2.3(9)
C51 C52 C60 N9 179.0(7)
N8 C52 C60 C61 -177.5(7)
C51 C52 C60 C61 3.8(11)
N9 C60 C61 C62 1.9(12)
C52 C60 C61 C62 176.8(7)
C60 C61 C62 C63 -1.4(13)
C61 C62 C63 C64 1.1(14)
C60 N9 C64 C63 2.0(13)
Zn3 N9 C64 C63 174.6(8)
C62 C63 C64 N9 -1.5(15)
Zn3 N15 C67 S6 -106(11)
Zn3 N14 C68 S5 0E1(4)

loop_
_platon_squeeze_void_nr
_platon_squeeze_void_average_x
_platon_squeeze_void_average_y
_platon_squeeze_void_average_z
_platon_squeeze_void_volume
_platon_squeeze_void_count_electrons
_platon_squeeze_void_content
1 0.043 0.796 0.038 10 2 ' '
2 0.083 0.192 0.958 8 2 ' '
3 0.417 0.692 0.542 8 2 ' '
4 0.457 0.296 0.462 10 2 ' '
5 0.559 0.705 0.537 8 1 ' '
6 0.602 0.310 0.458 6 0 ' '
7 0.898 0.810 0.042 6 0 ' '
8 0.941 0.205 0.963 9 1 ' '

_cod_database_fobs_code 1544579
